data_4105231
loop_
_publ_author_name
'Derek M. Dalton'
'Kevin M. Oberg'
'Robert T. Yu'
'Ernest E. Lee'
'St\'ephane Perreault'
'Mark Emil Oinen'
'Melissa L. Pease'
'Guillaume Malik'
'Tomislav Rovis'

_publ_section_title
;
 Enantioselective Rhodium-Catalyzed [2 + 2 + 2] Cycloadditions of Terminal
 Alkynes and Alkenyl Isocyanates: Mechanistic Insights Lead to a Unified
 Model that Rationalizes Product Selectivity
;
_journal_name_full 'Journal of the American Chemical Society'
_journal_page_first 15717
_journal_page_last 15728
_journal_paper_doi 10.1021/ja905065j
_journal_volume 131
_journal_year 2009
_chemical_absolute_configuration syn
_chemical_formula_sum 'C43 H50 Cl5 N O4 P Rh'
_chemical_formula_weight 955.97
_chemical_name_systematic
;

 ?

;
_space_group_IT_number 4
_symmetry_cell_setting monoclinic
_symmetry_space_group_name_Hall 'P 2yb'
_symmetry_space_group_name_H-M 'P 1 21 1'
_atom_sites_solution_hydrogens geom
_atom_sites_solution_primary direct
_atom_sites_solution_secondary difmap
_audit_creation_method SHELXL-97
_cell_angle_alpha 90.00
_cell_angle_beta 91.9240(10)
_cell_angle_gamma 90.00
_cell_formula_units_Z 2
_cell_length_a 10.8877(3)
_cell_length_b 18.0279(5)
_cell_length_c 11.1484(3)
_cell_measurement_reflns_used 9955
_cell_measurement_temperature 120
_cell_measurement_theta_max 38.88
_cell_measurement_theta_min 2.57
_cell_volume 2187.00(10)
_computing_cell_refinement 'APEX2 (Bruker, 2009)'
_computing_data_collection 'APEX2 (Bruker, 2009)'
_computing_data_reduction 'APEX2 (Bruker, 2009)'
_computing_molecular_graphics 'APEX2 (Bruker, 2009)'
_computing_publication_material 'APEX2 (Bruker, 2009)'
_computing_structure_refinement 'XL (Sheldrick, 2008)'
_computing_structure_solution 'XS (Sheldrick, 2008)'
_diffrn_ambient_temperature 120
_diffrn_measured_fraction_theta_full 0.980
_diffrn_measured_fraction_theta_max 0.980
_diffrn_measurement_device_type 'CCD area detector'
_diffrn_measurement_method 'phi and omega scans'
_diffrn_radiation_monochromator graphite
_diffrn_radiation_source 'fine-focus sealed tube'
_diffrn_radiation_type MoK\a
_diffrn_radiation_wavelength 0.71073
_diffrn_reflns_av_R_equivalents 0.0421
_diffrn_reflns_av_sigmaI/netI 0.0830
_diffrn_reflns_limit_h_max 19
_diffrn_reflns_limit_h_min -19
_diffrn_reflns_limit_k_max 32
_diffrn_reflns_limit_k_min -26
_diffrn_reflns_limit_l_max 20
_diffrn_reflns_limit_l_min -19
_diffrn_reflns_number 54541
_diffrn_reflns_theta_full 40.55
_diffrn_reflns_theta_max 40.55
_diffrn_reflns_theta_min 1.83
_exptl_absorpt_coefficient_mu 0.774
_exptl_absorpt_correction_T_max 0.9197
_exptl_absorpt_correction_T_min 0.7512
_exptl_absorpt_correction_type multi-scan
_exptl_absorpt_process_details 'Sheldrick, G. M. (2008) SADABS. University of G\"ottingen, Germany.'
_exptl_crystal_colour yellow
_exptl_crystal_density_diffrn 1.452
_exptl_crystal_density_meas ?
_exptl_crystal_description cubic
_exptl_crystal_F_000 984
_exptl_crystal_size_max 0.39
_exptl_crystal_size_mid 0.13
_exptl_crystal_size_min 0.11
_refine_diff_density_max 1.854
_refine_diff_density_min -1.097
_refine_diff_density_rms 0.137
_refine_ls_abs_structure_details 'Flack H D (1983), Acta Cryst. A39, 876-881'
_refine_ls_abs_structure_Flack -0.018(16)
_refine_ls_extinction_method none
_refine_ls_goodness_of_fit_ref 1.005
_refine_ls_hydrogen_treatment constr
_refine_ls_matrix_type full
_refine_ls_number_parameters 500
_refine_ls_number_reflns 23417
_refine_ls_number_restraints 1
_refine_ls_restrained_S_all 1.005
_refine_ls_R_factor_all 0.0786
_refine_ls_R_factor_gt 0.0511
_refine_ls_shift/su_max 0.001
_refine_ls_shift/su_mean 0.000
_refine_ls_structure_factor_coef Fsqd
_refine_ls_weighting_details 'calc w=1/[\s^2^(Fo^2^)+(0.0595P)^2^+0.0000P] where P=(Fo^2^+2Fc^2^)/3'
_refine_ls_weighting_scheme calc
_refine_ls_wR_factor_gt 0.1067
_refine_ls_wR_factor_ref 0.1195
_reflns_number_gt 17732
_reflns_number_total 23417
_reflns_threshold_expression >2sigma(I)
_cod_data_source_file ja905065j_si_004.cif
_cod_data_source_block rovis53_0m
_cod_depositor_comments
;
The following automatic conversions were performed:

'_exptl_crystal_density_meas' value 'not determined' was changed to
'?' - the value is perceived as not measured.

Automatic conversion script
Id: cif_fix_values 3008 2015-01-20 13:52:24Z robertas 
;
_cod_database_code 4105231

loop_
_symmetry_equiv_pos_as_xyz
'x, y, z'
'-x, y+1/2, -z'

loop_
_atom_site_label
_atom_site_type_symbol
_atom_site_fract_x
_atom_site_fract_y
_atom_site_fract_z
_atom_site_U_iso_or_equiv
_atom_site_adp_type
_atom_site_occupancy
_atom_site_symmetry_multiplicity
_atom_site_calc_flag
_atom_site_refinement_flags
C1 C 0.3074(3) 0.62067(19) 0.7166(3) 0.0294(6) Uani 1 1 d .
H1A H 0.2838 0.6499 0.6465 0.035 Uiso 1 1 calc R
H1B H 0.2339 0.6103 0.7605 0.035 Uiso 1 1 calc R
C2 C 0.1226(2) 0.54934(13) 0.0507(2) 0.0139(4) Uani 1 1 d .
C3 C 0.2484(2) 0.54604(15) 0.0292(2) 0.0181(4) Uani 1 1 d .
H3 H 0.2917 0.5897 0.0169 0.022 Uiso 1 1 calc R
C4 C 0.3092(2) 0.47865(16) 0.0259(3) 0.0230(5) Uani 1 1 d .
H4 H 0.3931 0.4772 0.0129 0.028 Uiso 1 1 calc R
C5 C 0.2441(3) 0.41302(16) 0.0424(3) 0.0260(6) Uani 1 1 d .
H5 H 0.2845 0.3676 0.0402 0.031 Uiso 1 1 calc R
C6 C 0.1199(3) 0.41545(15) 0.0620(3) 0.0237(5) Uani 1 1 d .
H6 H 0.0767 0.3716 0.0730 0.028 Uiso 1 1 calc R
C7 C 0.0585(2) 0.48339(14) 0.0653(2) 0.0186(4) Uani 1 1 d .
H7 H -0.0256 0.4845 0.0774 0.022 Uiso 1 1 calc R
C8 C 0.05898(18) 0.62448(12) 0.05120(19) 0.0115(3) Uani 1 1 d .
C9 C 0.0402(2) 0.65276(13) -0.07749(19) 0.0138(4) Uani 1 1 d .
C10 C 0.0727(2) 0.72359(14) -0.1124(2) 0.0182(4) Uani 1 1 d .
H10 H 0.1123 0.7550 -0.0575 0.022 Uiso 1 1 calc R
C11 C 0.0464(3) 0.74850(17) -0.2298(2) 0.0257(5) Uani 1 1 d .
H11 H 0.0691 0.7960 -0.2527 0.031 Uiso 1 1 calc R
C12 C -0.0134(3) 0.70174(19) -0.3111(2) 0.0280(6) Uani 1 1 d .
H12 H -0.0330 0.7185 -0.3883 0.034 Uiso 1 1 calc R
C13 C -0.0445(2) 0.63017(16) -0.2783(2) 0.0219(5) Uani 1 1 d .
H13 H -0.0841 0.5989 -0.3335 0.026 Uiso 1 1 calc R
C14 C -0.0162(2) 0.60528(15) -0.1626(2) 0.0179(4) Uani 1 1 d .
H14 H -0.0349 0.5568 -0.1414 0.021 Uiso 1 1 calc R
C15 C -0.06451(19) 0.62352(13) 0.11781(19) 0.0129(4) Uani 1 1 d .
H15 H -0.0556 0.5913 0.1884 0.015 Uiso 1 1 calc R
C16 C -0.1006(2) 0.70122(13) 0.1583(2) 0.0139(4) Uani 1 1 d .
H16 H -0.0625 0.7384 0.1073 0.017 Uiso 1 1 calc R
C17 C -0.2642(2) 0.65271(15) 0.0462(2) 0.0172(4) Uani 1 1 d .
C18 C -0.3816(2) 0.61436(18) 0.0798(3) 0.0269(6) Uani 1 1 d .
H18A H -0.3702 0.5917 0.1573 0.040 Uiso 1 1 calc R
H18B H -0.4021 0.5769 0.0213 0.040 Uiso 1 1 calc R
H18C H -0.4469 0.6500 0.0822 0.040 Uiso 1 1 calc R
C19 C -0.2745(2) 0.69240(17) -0.0739(2) 0.0217(5) Uani 1 1 d .
H19A H -0.3383 0.7290 -0.0717 0.033 Uiso 1 1 calc R
H19B H -0.2938 0.6571 -0.1362 0.033 Uiso 1 1 calc R
H19C H -0.1978 0.7161 -0.0897 0.033 Uiso 1 1 calc R
C20 C -0.2564(2) 0.7261(2) 0.4162(3) 0.0295(6) Uani 1 1 d .
H20 H -0.2599 0.7763 0.3976 0.035 Uiso 1 1 calc R
C21 C -0.3472(3) 0.6945(2) 0.4864(3) 0.0378(8) Uani 1 1 d .
H21 H -0.4100 0.7240 0.5148 0.045 Uiso 1 1 calc R
C22 C -0.3436(2) 0.6196(2) 0.5135(3) 0.0337(8) Uani 1 1 d .
H22 H -0.4052 0.5985 0.5580 0.040 Uiso 1 1 calc R
C23 C -0.2489(3) 0.57668(18) 0.4745(3) 0.0273(6) Uani 1 1 d .
H23 H -0.2456 0.5265 0.4937 0.033 Uiso 1 1 calc R
C24 C -0.1567(2) 0.60837(16) 0.4054(2) 0.0216(5) Uani 1 1 d .
H24 H -0.0921 0.5791 0.3803 0.026 Uiso 1 1 calc R
C25 C -0.1614(2) 0.68314(15) 0.3743(2) 0.0161(4) Uani 1 1 d .
C26 C -0.06538(19) 0.71695(13) 0.2923(2) 0.0131(4) Uani 1 1 d .
C27 C -0.1118(2) 0.85236(15) 0.2479(2) 0.0198(5) Uani 1 1 d .
H27 H -0.1566 0.8375 0.1796 0.024 Uiso 1 1 calc R
C28 C -0.0497(2) 0.79959(15) 0.3178(2) 0.0164(5) Uani 1 1 d .
C29 C 0.0192(2) 0.82273(15) 0.4184(2) 0.0198(4) Uani 1 1 d .
H29 H 0.0625 0.7880 0.4648 0.024 Uiso 1 1 calc R
C30 C 0.0242(3) 0.89734(17) 0.4504(3) 0.0272(6) Uani 1 1 d .
H30 H 0.0709 0.9123 0.5174 0.033 Uiso 1 1 calc R
C31 C -0.0413(3) 0.94950(17) 0.3817(3) 0.0302(6) Uani 1 1 d .
H31 H -0.0405 0.9991 0.4045 0.036 Uiso 1 1 calc R
C32 C -0.1077(3) 0.92750(16) 0.2789(3) 0.0257(5) Uani 1 1 d .
H32 H -0.1491 0.9625 0.2314 0.031 Uiso 1 1 calc R
C33 C 0.1872(2) 0.54215(15) 0.3435(3) 0.0227(5) Uani 1 1 d .
H33A H 0.2179 0.5012 0.2983 0.034 Uiso 1 1 calc R
H33B H 0.0999 0.5459 0.3304 0.034 Uiso 1 1 calc R
H33C H 0.2057 0.5343 0.4274 0.034 Uiso 1 1 calc R
C34 C 0.3801(2) 0.60660(16) 0.3106(3) 0.0221(5) Uani 1 1 d .
H34A H 0.4079 0.5957 0.3914 0.033 Uiso 1 1 calc R
H34B H 0.4136 0.6533 0.2863 0.033 Uiso 1 1 calc R
H34C H 0.4069 0.5682 0.2580 0.033 Uiso 1 1 calc R
C35 C 0.3710(2) 0.90416(14) 0.3233(2) 0.0185(4) Uani 1 1 d .
H35 H 0.3630 0.9214 0.4061 0.022 Uiso 1 1 calc R
C36 C 0.4657(2) 0.85504(15) 0.3073(2) 0.0198(5) Uani 1 1 d .
H36 H 0.5138 0.8438 0.3809 0.024 Uiso 1 1 calc R
C37 C 0.5357(2) 0.84456(16) 0.1933(3) 0.0231(5) Uani 1 1 d .
H37A H 0.5828 0.7990 0.1996 0.028 Uiso 1 1 calc R
H37B H 0.5932 0.8852 0.1856 0.028 Uiso 1 1 calc R
C38 C 0.4525(2) 0.84115(16) 0.0801(2) 0.0228(5) Uani 1 1 d .
H38A H 0.4944 0.8138 0.0187 0.027 Uiso 1 1 calc R
H38B H 0.4385 0.8912 0.0507 0.027 Uiso 1 1 calc R
C39 C 0.3283(2) 0.80429(13) 0.1008(2) 0.0166(5) Uani 1 1 d .
H39 H 0.3113 0.7605 0.0508 0.020 Uiso 1 1 calc R
C40 C 0.2226(2) 0.84496(14) 0.1316(2) 0.0153(4) Uani 1 1 d .
H40 H 0.1457 0.8236 0.0990 0.018 Uiso 1 1 calc R
C41 C 0.3249(2) 0.95868(15) 0.2281(2) 0.0216(5) Uani 1 1 d .
H41A H 0.3914 0.9704 0.1755 0.026 Uiso 1 1 calc R
H41B H 0.3001 1.0043 0.2666 0.026 Uiso 1 1 calc R
C42 C 0.2153(2) 0.92756(15) 0.1524(2) 0.0202(5) Uani 1 1 d .
H42A H 0.1398 0.9386 0.1927 0.024 Uiso 1 1 calc R
H42B H 0.2116 0.9526 0.0753 0.024 Uiso 1 1 calc R
C43 C 0.3397(4) 0.8641(3) 0.7535(5) 0.0560(11) Uani 1 1 d .
H43A H 0.3121 0.8394 0.6801 0.067 Uiso 1 1 calc R
H43B H 0.3394 0.8277 0.8176 0.067 Uiso 1 1 calc R
Cl1 Cl 0.31371(6) 0.75657(4) 0.49200(5) 0.02078(11) Uani 1 1 d .
Cl2 Cl 0.37495(7) 0.53566(5) 0.67039(8) 0.03827(18) Uani 1 1 d .
Cl3 Cl 0.41184(9) 0.67155(6) 0.80849(9) 0.0470(2) Uani 1 1 d .
Cl4 Cl 0.48885(15) 0.89475(14) 0.7369(2) 0.1193(8) Uani 1 1 d .
Cl5 Cl 0.23671(17) 0.93327(8) 0.78515(15) 0.0834(4) Uani 1 1 d .
N1 N 0.24543(17) 0.61062(12) 0.30502(19) 0.0155(4) Uani 1 1 d .
O1 O -0.23078(15) 0.70352(11) 0.14020(15) 0.0185(3) Uani 1 1 d .
O2 O -0.16643(15) 0.59879(10) 0.04504(16) 0.0169(3) Uani 1 1 d .
O3 O 0.13744(14) 0.67874(9) 0.11365(14) 0.0123(3) Uani 1 1 d .
O4 O 0.04929(14) 0.67714(9) 0.32197(14) 0.0132(3) Uani 1 1 d .
P1 P 0.17785(5) 0.68621(3) 0.25525(5) 0.01165(10) Uani 1 1 d .
Rh1 Rh 0.292347(13) 0.789792(10) 0.285963(13) 0.01265(3) Uani 1 1 d .

loop_
_atom_site_aniso_label
_atom_site_aniso_U_11
_atom_site_aniso_U_22
_atom_site_aniso_U_33
_atom_site_aniso_U_23
_atom_site_aniso_U_13
_atom_site_aniso_U_12
C1 0.0241(12) 0.0335(16) 0.0303(14) 0.0082(12) -0.0014(10) -0.0006(11)
C2 0.0152(9) 0.0117(9) 0.0149(9) -0.0004(7) 0.0013(7) 0.0004(7)
C3 0.0164(9) 0.0185(11) 0.0198(10) -0.0008(9) 0.0051(8) -0.0011(8)
C4 0.0172(10) 0.0202(12) 0.0320(13) -0.0036(10) 0.0033(9) 0.0061(9)
C5 0.0304(13) 0.0169(12) 0.0305(14) -0.0019(10) -0.0020(11) 0.0061(10)
C6 0.0299(13) 0.0132(11) 0.0281(13) -0.0007(10) 0.0030(10) 0.0000(9)
C7 0.0197(10) 0.0147(11) 0.0214(11) -0.0003(9) 0.0004(8) -0.0010(8)
C8 0.0105(8) 0.0109(9) 0.0130(8) 0.0002(7) 0.0013(6) -0.0012(7)
C9 0.0152(9) 0.0144(10) 0.0118(8) 0.0002(7) 0.0011(7) 0.0017(7)
C10 0.0235(11) 0.0160(11) 0.0151(9) 0.0007(8) 0.0000(8) -0.0030(9)
C11 0.0338(14) 0.0263(14) 0.0168(11) 0.0070(10) -0.0015(10) -0.0062(11)
C12 0.0342(14) 0.0364(17) 0.0132(10) 0.0043(10) -0.0018(10) -0.0056(12)
C13 0.0256(12) 0.0270(13) 0.0128(9) -0.0025(9) -0.0027(8) -0.0014(10)
C14 0.0193(10) 0.0175(11) 0.0167(10) 0.0003(8) -0.0005(8) -0.0018(8)
C15 0.0118(8) 0.0146(10) 0.0122(8) 0.0004(7) 0.0000(7) -0.0014(7)
C16 0.0128(8) 0.0154(10) 0.0135(9) 0.0013(7) -0.0009(7) 0.0018(7)
C17 0.0142(9) 0.0198(11) 0.0174(10) -0.0029(9) -0.0007(7) 0.0003(8)
C18 0.0153(10) 0.0350(16) 0.0305(13) 0.0018(12) 0.0022(9) -0.0024(10)
C19 0.0183(10) 0.0275(14) 0.0190(11) 0.0008(10) -0.0039(8) 0.0024(10)
C20 0.0176(11) 0.0400(17) 0.0315(14) 0.0154(13) 0.0092(10) 0.0073(11)
C21 0.0205(12) 0.053(2) 0.0410(17) 0.0166(16) 0.0170(12) 0.0076(13)
C22 0.0146(10) 0.059(2) 0.0281(14) 0.0228(14) 0.0025(10) -0.0070(12)
C23 0.0309(13) 0.0292(15) 0.0219(12) 0.0065(11) 0.0013(10) -0.0145(12)
C24 0.0245(11) 0.0227(13) 0.0179(10) 0.0003(9) 0.0051(9) -0.0059(10)
C25 0.0121(8) 0.0227(12) 0.0136(9) 0.0048(8) 0.0011(7) -0.0026(8)
C26 0.0113(8) 0.0155(10) 0.0126(9) 0.0002(7) 0.0012(7) 0.0011(7)
C27 0.0190(10) 0.0195(12) 0.0213(11) 0.0017(9) 0.0068(9) 0.0029(9)
C28 0.0151(8) 0.0186(14) 0.0157(8) -0.0019(8) 0.0054(6) -0.0011(8)
C29 0.0202(10) 0.0218(12) 0.0176(10) -0.0020(9) 0.0034(8) -0.0045(9)
C30 0.0305(13) 0.0230(13) 0.0284(13) -0.0093(11) 0.0068(11) -0.0054(11)
C31 0.0363(15) 0.0174(12) 0.0380(15) -0.0096(11) 0.0180(13) -0.0026(11)
C32 0.0261(12) 0.0181(12) 0.0336(14) 0.0038(11) 0.0116(11) 0.0052(10)
C33 0.0222(11) 0.0174(11) 0.0281(12) 0.0098(10) -0.0046(9) -0.0034(9)
C34 0.0145(10) 0.0236(13) 0.0283(12) 0.0016(10) 0.0011(9) 0.0030(9)
C35 0.0204(10) 0.0149(11) 0.0203(11) -0.0031(9) 0.0005(8) -0.0046(8)
C36 0.0140(9) 0.0192(12) 0.0260(12) 0.0025(9) -0.0027(8) -0.0041(8)
C37 0.0143(10) 0.0230(13) 0.0321(13) -0.0014(11) 0.0031(9) -0.0027(9)
C38 0.0191(10) 0.0227(13) 0.0272(12) -0.0022(10) 0.0091(9) -0.0038(9)
C39 0.0171(9) 0.0190(13) 0.0139(8) 0.0002(7) 0.0023(7) -0.0043(7)
C40 0.0159(9) 0.0159(10) 0.0141(9) -0.0004(8) 0.0015(7) -0.0012(8)
C41 0.0257(12) 0.0121(10) 0.0269(12) -0.0005(9) 0.0006(10) -0.0022(9)
C42 0.0220(11) 0.0160(11) 0.0225(11) 0.0016(9) -0.0004(9) 0.0005(9)
C43 0.053(2) 0.053(3) 0.061(3) -0.022(2) 0.000(2) -0.001(2)
Cl1 0.0228(3) 0.0253(3) 0.0141(2) 0.0001(2) -0.00079(19) -0.0032(2)
Cl2 0.0290(3) 0.0356(4) 0.0509(5) 0.0098(4) 0.0122(3) 0.0004(3)
Cl3 0.0434(5) 0.0518(6) 0.0450(5) 0.0065(4) -0.0117(4) -0.0167(4)
Cl4 0.0667(9) 0.161(2) 0.1309(16) -0.0455(15) 0.0106(10) -0.0495(11)
Cl5 0.1183(12) 0.0442(7) 0.0901(10) -0.0130(7) 0.0377(9) 0.0107(8)
N1 0.0119(8) 0.0147(9) 0.0200(9) 0.0028(7) -0.0007(7) 0.0003(7)
O1 0.0134(7) 0.0245(9) 0.0174(8) -0.0051(7) -0.0025(6) 0.0027(6)
O2 0.0122(7) 0.0187(8) 0.0195(8) -0.0016(6) -0.0027(6) -0.0012(6)
O3 0.0128(6) 0.0120(7) 0.0119(6) 0.0001(5) -0.0005(5) -0.0026(5)
O4 0.0116(6) 0.0145(8) 0.0137(7) 0.0027(6) 0.0021(5) -0.0002(6)
P1 0.0112(2) 0.0127(3) 0.0111(2) 0.00084(19) 0.00026(18) -0.00112(19)
Rh1 0.01248(6) 0.01287(6) 0.01265(6) -0.00053(7) 0.00098(4) -0.00223(7)

loop_
_atom_type_symbol
_atom_type_description
_atom_type_scat_dispersion_real
_atom_type_scat_dispersion_imag
_atom_type_scat_source
C C 0.0033 0.0016 'International Tables Vol C Tables 4.2.6.8 and 6.1.1.4'
H H 0.0000 0.0000 'International Tables Vol C Tables 4.2.6.8 and 6.1.1.4'
N N 0.0061 0.0033 'International Tables Vol C Tables 4.2.6.8 and 6.1.1.4'
O O 0.0106 0.0060 'International Tables Vol C Tables 4.2.6.8 and 6.1.1.4'
P P 0.1023 0.0942 'International Tables Vol C Tables 4.2.6.8 and 6.1.1.4'
Cl Cl 0.1484 0.1585 'International Tables Vol C Tables 4.2.6.8 and 6.1.1.4'
Rh Rh -1.1178 0.9187 'International Tables Vol C Tables 4.2.6.8 and 6.1.1.4'

loop_
_geom_angle_atom_site_label_1
_geom_angle_atom_site_label_2
_geom_angle_atom_site_label_3
_geom_angle
Cl3 C1 Cl2 110.53(16)
C7 C2 C3 118.8(2)
C7 C2 C8 122.0(2)
C3 C2 C8 119.1(2)
C4 C3 C2 120.9(2)
C3 C4 C5 119.7(2)
C6 C5 C4 120.0(3)
C5 C6 C7 120.3(3)
C2 C7 C6 120.3(2)
O3 C8 C2 109.83(17)
O3 C8 C9 106.34(17)
C2 C8 C9 109.85(18)
O3 C8 C15 106.30(17)
C2 C8 C15 113.08(18)
C9 C8 C15 111.15(17)
C10 C9 C14 118.8(2)
C10 C9 C8 123.0(2)
C14 C9 C8 118.2(2)
C9 C10 C11 120.8(2)
C12 C11 C10 119.5(3)
C11 C12 C13 120.5(2)
C12 C13 C14 119.8(2)
C13 C14 C9 120.5(2)
O2 C15 C16 104.60(17)
O2 C15 C8 113.61(18)
C16 C15 C8 111.45(18)
O1 C16 C15 104.45(18)
O1 C16 C26 110.04(18)
C15 C16 C26 113.16(18)
O1 C17 O2 105.60(17)
O1 C17 C18 108.0(2)
O2 C17 C18 108.9(2)
O1 C17 C19 110.7(2)
O2 C17 C19 109.98(19)
C18 C17 C19 113.3(2)
C25 C20 C21 120.7(3)
C22 C21 C20 120.2(3)
C23 C22 C21 119.8(3)
C22 C23 C24 120.1(3)
C25 C24 C23 120.6(3)
C20 C25 C24 118.6(2)
C20 C25 C26 120.6(2)
C24 C25 C26 120.8(2)
O4 C26 C28 110.26(17)
O4 C26 C25 105.20(18)
C28 C26 C25 110.54(19)
O4 C26 C16 107.92(17)
C28 C26 C16 112.29(19)
C25 C26 C16 110.36(18)
C28 C27 C32 120.9(3)
C27 C28 C29 119.0(3)
C27 C28 C26 121.0(2)
C29 C28 C26 119.8(2)
C30 C29 C28 120.7(3)
C29 C30 C31 119.8(3)
C32 C31 C30 120.1(3)
C31 C32 C27 119.4(3)
C36 C35 C41 123.8(2)
C36 C35 Rh1 70.77(15)
C41 C35 Rh1 110.26(16)
C35 C36 C37 126.1(2)
C35 C36 Rh1 73.61(14)
C37 C36 Rh1 106.97(17)
C36 C37 C38 113.4(2)
C37 C38 C39 113.3(2)
C40 C39 C38 122.7(2)
C40 C39 Rh1 69.58(13)
C38 C39 Rh1 112.99(16)
C39 C40 C42 126.5(2)
C39 C40 Rh1 71.36(13)
C42 C40 Rh1 111.08(16)
C35 C41 C42 112.2(2)
C40 C42 C41 113.5(2)
Cl5 C43 Cl4 114.2(3)
C33 N1 C34 112.9(2)
C33 N1 P1 127.56(16)
C34 N1 P1 119.52(17)
C16 O1 C17 108.22(17)
C15 O2 C17 110.19(18)
C8 O3 P1 130.68(14)
C26 O4 P1 126.17(14)
O4 P1 O3 103.16(8)
O4 P1 N1 98.40(10)
O3 P1 N1 111.29(10)
O4 P1 Rh1 119.67(7)
O3 P1 Rh1 110.11(6)
N1 P1 Rh1 113.35(8)
C40 Rh1 C39 39.06(9)
C40 Rh1 C36 96.83(9)
C39 Rh1 C36 81.75(9)
C40 Rh1 P1 94.83(7)
C39 Rh1 P1 94.17(6)
C36 Rh1 P1 155.60(7)
C40 Rh1 C35 81.04(9)
C39 Rh1 C35 89.20(9)
C36 Rh1 C35 35.62(9)
P1 Rh1 C35 168.73(7)
C40 Rh1 Cl1 158.25(7)
C39 Rh1 Cl1 162.17(6)
C36 Rh1 Cl1 88.55(7)
P1 Rh1 Cl1 88.50(2)
C35 Rh1 Cl1 91.57(7)

loop_
_geom_bond_atom_site_label_1
_geom_bond_atom_site_label_2
_geom_bond_distance
C1 Cl3 1.763(3)
C1 Cl2 1.784(4)
C2 C7 1.391(3)
C2 C3 1.400(3)
C2 C8 1.521(3)
C3 C4 1.385(4)
C4 C5 1.395(4)
C5 C6 1.378(4)
C6 C7 1.396(4)
C8 O3 1.460(3)
C8 C9 1.530(3)
C8 C15 1.558(3)
C9 C10 1.384(3)
C9 C14 1.404(3)
C10 C11 1.404(3)
C11 C12 1.385(4)
C12 C13 1.386(4)
C13 C14 1.390(3)
C15 O2 1.424(3)
C15 C16 1.527(3)
C16 O1 1.425(3)
C16 C26 1.556(3)
C17 O1 1.429(3)
C17 O2 1.442(3)
C17 C18 1.511(4)
C17 C19 1.519(4)
C20 C25 1.386(4)
C20 C21 1.402(4)
C21 C22 1.383(5)
C22 C23 1.372(5)
C23 C24 1.406(4)
C24 C25 1.392(4)
C25 C26 1.537(3)
C26 O4 1.468(3)
C26 C28 1.525(4)
C27 C28 1.391(4)
C27 C32 1.399(4)
C28 C29 1.393(3)
C29 C30 1.392(4)
C30 C31 1.393(5)
C31 C32 1.392(5)
C33 N1 1.459(3)
C34 N1 1.468(3)
C35 C36 1.376(4)
C35 C41 1.520(4)
C35 Rh1 2.266(2)
C36 C37 1.516(4)
C36 Rh1 2.230(2)
C37 C38 1.528(4)
C38 C39 1.531(3)
C39 C40 1.417(3)
C39 Rh1 2.130(2)
C40 C42 1.509(4)
C40 Rh1 2.107(2)
C41 C42 1.544(4)
C43 Cl5 1.721(5)
C43 Cl4 1.732(5)
Cl1 Rh1 2.3777(6)
N1 P1 1.637(2)
O3 P1 1.6300(16)
O4 P1 1.6153(16)
P1 Rh1 2.2648(6)
